data_7037383
loop_
_publ_author_name
'Karhu, Aino J.'
'Pakkanen, Olli J.'
'Rautiainen, J. Mikko'
'Oilunkaniemi, Raija'
'Chivers, Tristram'
'Laitinen, Risto S.'

_publ_section_title
;
 The role of imidoselenium(ii) chlorides in the formation of cyclic
 selenium imides via cyclocondensation.
;
_journal_issue 14
_journal_name_full 'Dalton transactions (Cambridge, England : 2003)'
_journal_page_first 6210
_journal_page_last 6221
_journal_paper_doi 10.1039/c5dt04236d
_journal_volume 45
_journal_year 2016
_chemical_formula_sum 'C18 H39 Cl6 N5 Pd2 Se6'
_chemical_formula_weight 1224.80
_chemical_name_systematic
'dichlorido(tert-butyl tetraselenium triimide)palladium-dichlorido{(2-tert-butyl)-1,3-dichlorido-2-azy-1,3-diseleny-[2]caten}palladium-acetonitrile(1/1/1)'
_chemical_properties_physical 'Air-sensitive, Moisture-sensitive'
_space_group_crystal_system monoclinic
_space_group_IT_number 14
_space_group_name_Hall '-P 2yn'
_space_group_name_H-M_alt 'P 1 21/n 1'
_symmetry_space_group_name_Hall '-P 2yn'
_symmetry_space_group_name_H-M 'P 1 21/n 1'
_atom_sites_solution_hydrogens geom
_atom_sites_solution_primary direct
_atom_sites_solution_secondary difmap
_audit_creation_method SHELXL-2013
_audit_update_record
;
2015-10-27 deposited with the CCDC.
2015-11-23 downloaded from the CCDC.
;
_cell_angle_alpha 90
_cell_angle_beta 101.52(3)
_cell_angle_gamma 90
_cell_formula_units_Z 4
_cell_length_a 13.627(3)
_cell_length_b 14.720(3)
_cell_length_c 18.670(4)
_cell_measurement_reflns_used 5607
_cell_measurement_temperature 150(2)
_cell_measurement_theta_max 26.000
_cell_measurement_theta_min 3.051
_cell_volume 3669.6(14)
_computing_cell_refinement 'DENZO-SMN (Otwinowski & Minor, 1997)'
_computing_data_collection 'COLLECT (Bruker, 2008)'
_computing_data_reduction 'DENZO-SMN (Otwinowski & Minor, 1997)'
_computing_molecular_graphics 'DIAMOND (Brandenburg, 2006)'
_computing_publication_material 'WinGX (Farrugia, 1999)'
_computing_structure_refinement 'SHELXL-2013 (Sheldrick, 2013)'
_computing_structure_solution 'SHELXS-2013 (Sheldrick, 2013)'
_diffrn_ambient_temperature 150(2)
_diffrn_measured_fraction_theta_full 0.994
_diffrn_measured_fraction_theta_max 0.989
_diffrn_measurement_device_type 'Bruker Nonius Kappaccd'
_diffrn_measurement_method '\f scans, and \w scans with \k offsets'
_diffrn_radiation_type MoK\a
_diffrn_radiation_wavelength 0.71073
_diffrn_reflns_av_R_equivalents 0.1634
_diffrn_reflns_av_unetI/netI 0.0940
_diffrn_reflns_Laue_measured_fraction_full 0.994
_diffrn_reflns_Laue_measured_fraction_max 0.989
_diffrn_reflns_limit_h_max 16
_diffrn_reflns_limit_h_min -13
_diffrn_reflns_limit_k_max 18
_diffrn_reflns_limit_k_min -17
_diffrn_reflns_limit_l_max 23
_diffrn_reflns_limit_l_min -23
_diffrn_reflns_number 26214
_diffrn_reflns_point_group_measured_fraction_full 0.994
_diffrn_reflns_point_group_measured_fraction_max 0.989
_diffrn_reflns_theta_full 25.242
_diffrn_reflns_theta_max 26.000
_diffrn_reflns_theta_min 3.051
_diffrn_source 'fine-focus sealed tube'
_exptl_absorpt_coefficient_mu 7.388
_exptl_absorpt_correction_T_max 0.9790
_exptl_absorpt_correction_T_min 0.4525
_exptl_absorpt_correction_type multi-scan
_exptl_absorpt_process_details 'XPREP in SHELXTL (Sheldrick 2008)'
_exptl_crystal_colour red
_exptl_crystal_density_diffrn 2.217
_exptl_crystal_description plate
_exptl_crystal_F_000 2320
_exptl_crystal_recrystallization_method 'Re-crystallisation from solvent: acetonitrile'
_exptl_crystal_size_max 0.300
_exptl_crystal_size_mid 0.300
_exptl_crystal_size_min 0.050
_refine_diff_density_max 1.334
_refine_diff_density_min -1.887
_refine_diff_density_rms 0.252
_refine_ls_extinction_coef 0.00026(6)
_refine_ls_extinction_expression Fc^*^=kFc[1+0.001xFc^2^\l^3^/sin(2\q)]^-1/4^
_refine_ls_extinction_method SHELXL
_refine_ls_goodness_of_fit_ref 1.035
_refine_ls_hydrogen_treatment constr
_refine_ls_matrix_type full
_refine_ls_number_parameters 348
_refine_ls_number_reflns 7124
_refine_ls_number_restraints 0
_refine_ls_restrained_S_all 1.035
_refine_ls_R_factor_all 0.0789
_refine_ls_R_factor_gt 0.0515
_refine_ls_shift/su_max 0.001
_refine_ls_shift/su_mean 0.000
_refine_ls_structure_factor_coef Fsqd
_refine_ls_weighting_details 'w=1/[\s^2^(Fo^2^)+(0.0425P)^2^+30.1145P] where P=(Fo^2^+2Fc^2^)/3'
_refine_ls_weighting_scheme calc
_refine_ls_wR_factor_gt 0.1075
_refine_ls_wR_factor_ref 0.1231
_reflns_Friedel_coverage 0.000
_reflns_number_gt 5607
_reflns_number_total 7124
_reflns_threshold_expression 'I > 2\s(I)'
_cod_data_source_file c5dt04236d2.cif
_cod_data_source_block cmpd10
_cod_depositor_comments 'Adding full bibliography for 7037381--7037383.cif.'
_cod_original_cell_volume 3669.4(13)
_cod_database_code 7037383
_shelx_space_group_comment
;
The symmetry employed for this shelxl refinement is uniquely defined
by the following loop, which should always be used as a source of
symmetry information in preference to the above space-group names.
They are only intended as comments.
;
_shelx_estimated_absorpt_t_min 0.215
_shelx_estimated_absorpt_t_max 0.709
_shelxl_version_number 2013-4

loop_
_space_group_symop_operation_xyz
'x, y, z'
'-x+1/2, y+1/2, -z+1/2'
'-x, -y, -z'
'x-1/2, -y-1/2, z-1/2'

loop_
_atom_site_label
_atom_site_type_symbol
_atom_site_fract_x
_atom_site_fract_y
_atom_site_fract_z
_atom_site_U_iso_or_equiv
_atom_site_adp_type
_atom_site_occupancy
_atom_site_site_symmetry_order
_atom_site_calc_flag
_atom_site_refinement_flags_posn
_atom_site_refinement_flags_adp
Pd1 Pd 0.98152(4) 0.13620(4) 0.36983(3) 0.01312(15) Uani 1 1 d . .
Pd2 Pd 1.00393(4) 0.16412(4) 0.20982(3) 0.01326(15) Uani 1 1 d . .
Se1 Se 0.94830(5) 0.28753(5) 0.39793(4) 0.01595(18) Uani 1 1 d . .
Se2 Se 0.80431(5) 0.14187(5) 0.34009(4) 0.01374(18) Uani 1 1 d . .
Se3 Se 0.87436(5) 0.07564(5) 0.50162(4) 0.01705(19) Uani 1 1 d . .
Se4 Se 0.86671(5) 0.22554(6) 0.54010(4) 0.0193(2) Uani 1 1 d . .
Se5 Se 1.05283(5) 0.01127(5) 0.19973(4) 0.01490(18) Uani 1 1 d . .
Se6 Se 1.17938(5) 0.17097(5) 0.24515(4) 0.01480(18) Uani 1 1 d . .
Cl1 Cl 0.99325(13) -0.01874(13) 0.33725(10) 0.0180(4) Uani 1 1 d . .
Cl2 Cl 1.15618(12) 0.15796(13) 0.39143(10) 0.0182(4) Uani 1 1 d . .
Cl3 Cl 0.83529(13) 0.13657(14) 0.16678(11) 0.0229(4) Uani 1 1 d . .
Cl4 Cl 0.98362(14) 0.31905(13) 0.22259(12) 0.0239(4) Uani 1 1 d . .
Cl5 Cl 1.05111(16) 0.00825(16) 0.07989(12) 0.0323(5) Uani 1 1 d . .
Cl6 Cl 1.20218(15) 0.21588(15) 0.13443(12) 0.0287(5) Uani 1 1 d . .
N1 N 0.8169(4) 0.2653(4) 0.3666(4) 0.0179(14) Uani 1 1 d . .
N2 N 0.7767(4) 0.0760(5) 0.4154(3) 0.0152(14) Uani 1 1 d . .
N3 N 0.9563(4) 0.2950(5) 0.4990(4) 0.0200(15) Uani 1 1 d . .
N4 N 1.1803(4) 0.0477(4) 0.2350(4) 0.0169(14) Uani 1 1 d . .
N5 N 0.4101(6) 0.2278(6) 0.3663(5) 0.041(2) Uani 1 1 d . .
C1 C 0.7406(5) 0.3401(5) 0.3439(4) 0.0169(16) Uani 1 1 d . .
C2 C 0.6698(5) 0.0496(6) 0.4194(4) 0.0193(17) Uani 1 1 d . .
C3 C 1.0597(5) 0.3109(6) 0.5457(4) 0.0195(18) Uani 1 1 d . .
C4 C 1.2743(5) -0.0095(6) 0.2486(4) 0.0199(17) Uani 1 1 d . .
C5 C 0.4075(6) 0.2499(6) 0.4247(6) 0.029(2) Uani 1 1 d . .
C6 C 0.4021(8) 0.2763(7) 0.4988(5) 0.041(2) Uani 1 1 d . .
H6A H 0.4021 0.3427 0.5024 0.061 Uiso 1 1 calc R U
H6B H 0.4602 0.2518 0.5329 0.061 Uiso 1 1 calc R U
H6C H 0.3405 0.2522 0.5110 0.061 Uiso 1 1 calc R U
C11 C 0.7246(8) 0.3908(8) 0.4126(6) 0.046(3) Uani 1 1 d . .
H11A H 0.6997 0.3482 0.4452 0.068 Uiso 1 1 calc R U
H11B H 0.6755 0.4395 0.3985 0.068 Uiso 1 1 calc R U
H11C H 0.7882 0.4169 0.4380 0.068 Uiso 1 1 calc R U
C12 C 0.6418(7) 0.2983(8) 0.3070(6) 0.046(3) Uani 1 1 d . .
H12A H 0.6513 0.2634 0.2642 0.070 Uiso 1 1 calc R U
H12B H 0.5926 0.3466 0.2915 0.070 Uiso 1 1 calc R U
H12C H 0.6176 0.2579 0.3414 0.070 Uiso 1 1 calc R U
C13 C 0.7761(7) 0.4056(7) 0.2943(7) 0.050(3) Uani 1 1 d . .
H13A H 0.8378 0.4347 0.3200 0.075 Uiso 1 1 calc R U
H13B H 0.7246 0.4519 0.2788 0.075 Uiso 1 1 calc R U
H13C H 0.7893 0.3734 0.2513 0.075 Uiso 1 1 calc R U
C21 C 0.6268(5) 0.1126(6) 0.4699(5) 0.0252(19) Uani 1 1 d . .
H21A H 0.6676 0.1088 0.5194 0.038 Uiso 1 1 calc R U
H21B H 0.5579 0.0945 0.4708 0.038 Uiso 1 1 calc R U
H21C H 0.6273 0.1752 0.4521 0.038 Uiso 1 1 calc R U
C22 C 0.6746(6) -0.0472(6) 0.4494(5) 0.029(2) Uani 1 1 d . .
H22A H 0.6992 -0.0882 0.4155 0.044 Uiso 1 1 calc R U
H22B H 0.6075 -0.0665 0.4546 0.044 Uiso 1 1 calc R U
H22C H 0.7201 -0.0492 0.4972 0.044 Uiso 1 1 calc R U
C23 C 0.6043(6) 0.0502(6) 0.3429(5) 0.0262(19) Uani 1 1 d . .
H23A H 0.5943 0.1130 0.3255 0.039 Uiso 1 1 calc R U
H23B H 0.5393 0.0227 0.3445 0.039 Uiso 1 1 calc R U
H23C H 0.6373 0.0155 0.3097 0.039 Uiso 1 1 calc R U
C31 C 1.1200(6) 0.3688(6) 0.5009(5) 0.029(2) Uani 1 1 d . .
H31A H 1.1367 0.3320 0.4613 0.043 Uiso 1 1 calc R U
H31B H 1.1817 0.3901 0.5328 0.043 Uiso 1 1 calc R U
H31C H 1.0797 0.4212 0.4802 0.043 Uiso 1 1 calc R U
C32 C 1.1135(5) 0.2230(6) 0.5717(4) 0.0208(18) Uani 1 1 d . .
H32A H 1.0734 0.1882 0.6002 0.031 Uiso 1 1 calc R U
H32B H 1.1789 0.2369 0.6023 0.031 Uiso 1 1 calc R U
H32C H 1.1228 0.1871 0.5293 0.031 Uiso 1 1 calc R U
C33 C 1.0437(6) 0.3676(6) 0.6117(5) 0.029(2) Uani 1 1 d . .
H33A H 1.0083 0.4239 0.5944 0.043 Uiso 1 1 calc R U
H33B H 1.1088 0.3824 0.6425 0.043 Uiso 1 1 calc R U
H33C H 1.0039 0.3326 0.6403 0.043 Uiso 1 1 calc R U
C41 C 1.3521(6) 0.0343(6) 0.2136(5) 0.028(2) Uani 1 1 d . .
H41A H 1.3267 0.0396 0.1609 0.042 Uiso 1 1 calc R U
H41B H 1.4129 -0.0030 0.2226 0.042 Uiso 1 1 calc R U
H41C H 1.3676 0.0949 0.2346 0.042 Uiso 1 1 calc R U
C42 C 1.3079(6) -0.0182(6) 0.3318(5) 0.0257(19) Uani 1 1 d . .
H42A H 1.3658 -0.0590 0.3431 0.039 Uiso 1 1 calc R U
H42B H 1.2529 -0.0430 0.3526 0.039 Uiso 1 1 calc R U
H42C H 1.3264 0.0418 0.3530 0.039 Uiso 1 1 calc R U
C43 C 1.2455(6) -0.1026(6) 0.2139(6) 0.040(3) Uani 1 1 d . .
H43A H 1.2249 -0.0958 0.1608 0.059 Uiso 1 1 calc R U
H43B H 1.1899 -0.1279 0.2336 0.059 Uiso 1 1 calc R U
H43C H 1.3032 -0.1436 0.2251 0.059 Uiso 1 1 calc R U

loop_
_atom_site_aniso_label
_atom_site_aniso_U_11
_atom_site_aniso_U_22
_atom_site_aniso_U_33
_atom_site_aniso_U_23
_atom_site_aniso_U_13
_atom_site_aniso_U_12
Pd1 0.0090(3) 0.0164(3) 0.0144(3) 0.0004(3) 0.0032(2) 0.0007(2)
Pd2 0.0098(3) 0.0160(3) 0.0141(3) 0.0029(2) 0.0025(2) 0.0009(2)
Se1 0.0123(4) 0.0168(4) 0.0186(4) 0.0000(3) 0.0029(3) -0.0010(3)
Se2 0.0099(3) 0.0168(4) 0.0145(4) 0.0010(3) 0.0023(3) 0.0009(3)
Se3 0.0101(3) 0.0231(4) 0.0173(4) 0.0048(4) 0.0011(3) 0.0008(3)
Se4 0.0127(4) 0.0304(5) 0.0160(4) -0.0031(4) 0.0054(3) 0.0006(3)
Se5 0.0124(3) 0.0171(4) 0.0143(4) -0.0010(3) 0.0006(3) -0.0015(3)
Se6 0.0111(3) 0.0135(4) 0.0209(4) 0.0016(3) 0.0056(3) -0.0009(3)
Cl1 0.0177(9) 0.0171(9) 0.0186(10) 0.0016(8) 0.0023(7) 0.0001(7)
Cl2 0.0095(8) 0.0264(10) 0.0189(10) -0.0017(8) 0.0034(7) 0.0006(7)
Cl3 0.0134(9) 0.0310(11) 0.0219(10) 0.0051(9) -0.0023(7) -0.0006(8)
Cl4 0.0201(9) 0.0162(9) 0.0358(12) 0.0029(9) 0.0061(8) 0.0024(7)
Cl5 0.0397(12) 0.0385(13) 0.0168(11) -0.0044(10) 0.0010(9) 0.0088(10)
Cl6 0.0334(11) 0.0290(11) 0.0283(12) 0.0080(10) 0.0173(9) -0.0011(9)
N1 0.009(3) 0.018(3) 0.024(4) 0.000(3) -0.004(2) -0.001(2)
N2 0.004(3) 0.029(4) 0.013(3) 0.001(3) 0.002(2) 0.001(2)
N3 0.014(3) 0.028(4) 0.016(4) -0.005(3) 0.000(3) 0.000(3)
N4 0.016(3) 0.013(3) 0.021(4) 0.000(3) 0.003(3) 0.000(3)
N5 0.033(4) 0.048(5) 0.042(6) -0.005(5) 0.004(4) 0.011(4)
C1 0.021(4) 0.010(4) 0.019(4) 0.004(3) 0.001(3) 0.008(3)
C2 0.012(4) 0.025(4) 0.022(4) 0.008(4) 0.008(3) -0.004(3)
C3 0.005(3) 0.031(5) 0.020(4) -0.008(4) -0.003(3) -0.001(3)
C4 0.014(4) 0.023(4) 0.022(4) 0.005(4) 0.003(3) 0.006(3)
C5 0.010(4) 0.027(5) 0.049(6) 0.001(5) 0.001(4) 0.005(3)
C6 0.054(6) 0.033(5) 0.036(6) -0.010(5) 0.009(5) -0.002(5)
C11 0.055(7) 0.048(7) 0.034(6) 0.007(5) 0.010(5) 0.027(5)
C12 0.027(5) 0.048(7) 0.061(8) 0.011(6) 0.000(5) 0.004(5)
C13 0.035(5) 0.038(6) 0.082(9) 0.029(6) 0.026(5) 0.020(5)
C21 0.014(4) 0.030(5) 0.032(5) 0.005(4) 0.006(3) -0.008(3)
C22 0.018(4) 0.024(4) 0.044(6) 0.010(4) 0.004(4) -0.001(3)
C23 0.016(4) 0.031(5) 0.031(5) -0.001(4) 0.005(3) -0.003(3)
C31 0.021(4) 0.030(5) 0.034(5) -0.003(4) 0.003(4) -0.005(4)
C32 0.012(4) 0.029(5) 0.019(4) -0.004(4) -0.001(3) 0.004(3)
C33 0.027(4) 0.036(5) 0.022(5) -0.021(4) 0.002(3) -0.007(4)
C41 0.019(4) 0.034(5) 0.033(5) 0.007(4) 0.012(4) 0.004(4)
C42 0.021(4) 0.032(5) 0.023(5) 0.006(4) 0.003(3) 0.011(4)
C43 0.022(5) 0.024(5) 0.068(8) -0.012(5) -0.002(4) 0.001(4)

loop_
_atom_type_symbol
_atom_type_description
_atom_type_scat_dispersion_real
_atom_type_scat_dispersion_imag
_atom_type_scat_source
C C 0.0033 0.0016 'International Tables Vol C Tables 4.2.6.8 and 6.1.1.4'
H H 0.0000 0.0000 'International Tables Vol C Tables 4.2.6.8 and 6.1.1.4'
N N 0.0061 0.0033 'International Tables Vol C Tables 4.2.6.8 and 6.1.1.4'
Cl Cl 0.1484 0.1585 'International Tables Vol C Tables 4.2.6.8 and 6.1.1.4'
Se Se -0.0929 2.2259 'International Tables Vol C Tables 4.2.6.8 and 6.1.1.4'
Pd Pd -0.9988 1.0072 'International Tables Vol C Tables 4.2.6.8 and 6.1.1.4'

loop_
_geom_angle_atom_site_label_1
_geom_angle_atom_site_label_2
_geom_angle_atom_site_label_3
_geom_angle
Se1 Pd1 Cl2 93.78(5)
Se1 Pd1 Se2 77.67(3)
Cl2 Pd1 Se2 169.55(6)
Se1 Pd1 Cl1 172.91(5)
Cl2 Pd1 Cl1 93.28(7)
Se2 Pd1 Cl1 95.25(5)
Se1 Pd1 Pd2 98.64(3)
Cl2 Pd1 Pd2 81.72(6)
Se2 Pd1 Pd2 93.53(4)
Cl1 Pd1 Pd2 81.69(5)
Cl4 Pd2 Cl3 94.45(7)
Cl4 Pd2 Se6 93.70(5)
Cl3 Pd2 Se6 171.27(6)
Cl4 Pd2 Se5 170.66(5)
Cl3 Pd2 Se5 94.69(6)
Se6 Pd2 Se5 77.07(3)
Cl4 Pd2 Pd1 89.69(6)
Cl3 Pd2 Pd1 91.69(6)
Se6 Pd2 Pd1 91.47(4)
Se5 Pd2 Pd1 91.96(3)
N1 Se1 N3 101.1(3)
N1 Se1 Pd1 88.8(2)
N3 Se1 Pd1 107.8(2)
N2 Se2 N1 109.6(3)
N2 Se2 Pd1 99.20(17)
N1 Se2 Pd1 86.42(17)
N2 Se3 Se4 101.2(2)
N3 Se4 Se3 108.5(2)
N4 Se5 Cl5 100.8(2)
N4 Se5 Pd2 87.4(2)
Cl5 Se5 Pd2 98.74(7)
N4 Se6 Cl6 101.0(2)
N4 Se6 Pd2 87.46(19)
Cl6 Se6 Pd2 94.25(7)
C1 N1 Se1 122.8(5)
C1 N1 Se2 127.3(5)
Se1 N1 Se2 107.0(3)
C2 N2 Se2 121.6(5)
C2 N2 Se3 118.7(5)
Se2 N2 Se3 116.6(3)
C3 N3 Se4 117.1(5)
C3 N3 Se1 116.6(5)
Se4 N3 Se1 118.1(3)
C4 N4 Se5 127.9(5)
C4 N4 Se6 124.0(5)
Se5 N4 Se6 107.8(3)
C13 C1 N1 110.9(6)
C13 C1 C12 110.6(8)
N1 C1 C12 109.3(7)
C13 C1 C11 108.9(8)
N1 C1 C11 108.8(6)
C12 C1 C11 108.3(8)
C21 C2 C23 110.6(7)
C21 C2 N2 111.4(6)
C23 C2 N2 109.8(6)
C21 C2 C22 109.6(7)
C23 C2 C22 108.9(7)
N2 C2 C22 106.5(6)
C32 C3 N3 112.7(7)
C32 C3 C33 110.0(7)
N3 C3 C33 106.2(6)
C32 C3 C31 111.7(6)
N3 C3 C31 107.9(6)
C33 C3 C31 108.1(7)
C41 C4 N4 109.7(6)
C41 C4 C42 112.5(7)
N4 C4 C42 106.7(6)
C41 C4 C43 110.2(8)
N4 C4 C43 106.9(6)
C42 C4 C43 110.6(8)
N5 C5 C6 178.6(10)
C5 C6 H6A 109.5
C5 C6 H6B 109.5
H6A C6 H6B 109.5
C5 C6 H6C 109.5
H6A C6 H6C 109.5
H6B C6 H6C 109.5
C1 C11 H11A 109.5
C1 C11 H11B 109.5
H11A C11 H11B 109.5
C1 C11 H11C 109.5
H11A C11 H11C 109.5
H11B C11 H11C 109.5
C1 C12 H12A 109.5
C1 C12 H12B 109.5
H12A C12 H12B 109.5
C1 C12 H12C 109.5
H12A C12 H12C 109.5
H12B C12 H12C 109.5
C1 C13 H13A 109.5
C1 C13 H13B 109.5
H13A C13 H13B 109.5
C1 C13 H13C 109.5
H13A C13 H13C 109.5
H13B C13 H13C 109.5
C2 C21 H21A 109.5
C2 C21 H21B 109.5
H21A C21 H21B 109.5
C2 C21 H21C 109.5
H21A C21 H21C 109.5
H21B C21 H21C 109.5
C2 C22 H22A 109.5
C2 C22 H22B 109.5
H22A C22 H22B 109.5
C2 C22 H22C 109.5
H22A C22 H22C 109.5
H22B C22 H22C 109.5
C2 C23 H23A 109.5
C2 C23 H23B 109.5
H23A C23 H23B 109.5
C2 C23 H23C 109.5
H23A C23 H23C 109.5
H23B C23 H23C 109.5
C3 C31 H31A 109.5
C3 C31 H31B 109.5
H31A C31 H31B 109.5
C3 C31 H31C 109.5
H31A C31 H31C 109.5
H31B C31 H31C 109.5
C3 C32 H32A 109.5
C3 C32 H32B 109.5
H32A C32 H32B 109.5
C3 C32 H32C 109.5
H32A C32 H32C 109.5
H32B C32 H32C 109.5
C3 C33 H33A 109.5
C3 C33 H33B 109.5
H33A C33 H33B 109.5
C3 C33 H33C 109.5
H33A C33 H33C 109.5
H33B C33 H33C 109.5
C4 C41 H41A 109.5
C4 C41 H41B 109.5
H41A C41 H41B 109.5
C4 C41 H41C 109.5
H41A C41 H41C 109.5
H41B C41 H41C 109.5
C4 C42 H42A 109.5
C4 C42 H42B 109.5
H42A C42 H42B 109.5
C4 C42 H42C 109.5
H42A C42 H42C 109.5
H42B C42 H42C 109.5
C4 C43 H43A 109.5
C4 C43 H43B 109.5
H43A C43 H43B 109.5
C4 C43 H43C 109.5
H43A C43 H43C 109.5
H43B C43 H43C 109.5

loop_
_geom_bond_atom_site_label_1
_geom_bond_atom_site_label_2
_geom_bond_distance
Pd1 Se1 2.3532(10)
Pd1 Cl2 2.3550(18)
Pd1 Se2 2.3689(10)
Pd1 Cl1 2.374(2)
Pd1 Pd2 3.0903(10)
Pd2 Cl4 2.315(2)
Pd2 Cl3 2.3138(19)
Pd2 Se6 2.3520(10)
Pd2 Se5 2.3647(10)
Se1 N1 1.799(6)
Se1 N3 1.871(7)
Se2 N2 1.808(6)
Se2 N1 1.883(7)
Se3 N2 1.873(6)
Se3 Se4 2.3293(12)
Se4 N3 1.870(7)
Se5 N4 1.811(6)
Se5 Cl5 2.233(2)
Se6 N4 1.825(6)
Se6 Cl6 2.250(2)
N1 C1 1.515(9)
N2 C2 1.523(9)
N3 C3 1.520(9)
N4 C4 1.512(9)
N5 C5 1.144(12)
C1 C13 1.482(12)
C1 C12 1.515(12)
C1 C11 1.538(12)
C2 C21 1.521(12)
C2 C23 1.525(11)
C2 C22 1.528(11)
C3 C32 1.518(11)
C3 C33 1.540(11)
C3 C31 1.541(12)
C4 C41 1.497(11)
C4 C42 1.536(11)
C4 C43 1.532(12)
C5 C6 1.452(14)
C6 H6A 0.9800
C6 H6B 0.9800
C6 H6C 0.9800
C11 H11A 0.9800
C11 H11B 0.9800
C11 H11C 0.9800
C12 H12A 0.9800
C12 H12B 0.9800
C12 H12C 0.9800
C13 H13A 0.9800
C13 H13B 0.9800
C13 H13C 0.9800
C21 H21A 0.9800
C21 H21B 0.9800
C21 H21C 0.9800
C22 H22A 0.9800
C22 H22B 0.9800
C22 H22C 0.9800
C23 H23A 0.9800
C23 H23B 0.9800
C23 H23C 0.9800
C31 H31A 0.9800
C31 H31B 0.9800
C31 H31C 0.9800
C32 H32A 0.9800
C32 H32B 0.9800
C32 H32C 0.9800
C33 H33A 0.9800
C33 H33B 0.9800
C33 H33C 0.9800
C41 H41A 0.9800
C41 H41B 0.9800
C41 H41C 0.9800
C42 H42A 0.9800
C42 H42B 0.9800
C42 H42C 0.9800
C43 H43A 0.9800
C43 H43B 0.9800
C43 H43C 0.9800

loop_
_geom_torsion_atom_site_label_1
_geom_torsion_atom_site_label_2
_geom_torsion_atom_site_label_3
_geom_torsion_atom_site_label_4
_geom_torsion
N3 Se1 N1 C1 92.5(6)
Pd1 Se1 N1 C1 -159.7(6)
N3 Se1 N1 Se2 -105.4(4)
Pd1 Se1 N1 Se2 2.4(3)
N2 Se2 N1 C1 -102.9(6)
Pd1 Se2 N1 C1 158.6(6)
N2 Se2 N1 Se1 96.1(3)
Pd1 Se2 N1 Se1 -2.4(3)
N1 Se2 N2 C2 96.9(6)
Pd1 Se2 N2 C2 -173.7(5)
N1 Se2 N2 Se3 -62.8(4)
Pd1 Se2 N2 Se3 26.6(4)
Se4 Se3 N2 C2 -92.1(5)
Se4 Se3 N2 Se2 68.2(3)
Se3 Se4 N3 C3 -95.8(5)
Se3 Se4 N3 Se1 51.7(4)
N1 Se1 N3 C3 178.2(6)
Pd1 Se1 N3 C3 85.9(6)
N1 Se1 N3 Se4 30.7(4)
Pd1 Se1 N3 Se4 -61.7(4)
Cl5 Se5 N4 C4 -81.1(6)
Pd2 Se5 N4 C4 -179.5(6)
Cl5 Se5 N4 Se6 94.1(3)
Pd2 Se5 N4 Se6 -4.3(3)
Cl6 Se6 N4 C4 86.0(6)
Pd2 Se6 N4 C4 179.8(6)
Cl6 Se6 N4 Se5 -89.5(3)
Pd2 Se6 N4 Se5 4.3(3)
Se1 N1 C1 C13 46.9(9)
Se2 N1 C1 C13 -111.4(8)
Se1 N1 C1 C12 169.1(6)
Se2 N1 C1 C12 10.8(10)
Se1 N1 C1 C11 -72.8(8)
Se2 N1 C1 C11 128.8(7)
Se2 N2 C2 C21 -99.4(7)
Se3 N2 C2 C21 59.9(8)
Se2 N2 C2 C23 23.4(9)
Se3 N2 C2 C23 -177.4(5)
Se2 N2 C2 C22 141.1(6)
Se3 N2 C2 C22 -59.6(8)
Se4 N3 C3 C32 56.0(8)
Se1 N3 C3 C32 -91.9(7)
Se4 N3 C3 C33 -64.5(8)
Se1 N3 C3 C33 147.6(6)
Se4 N3 C3 C31 179.8(5)
Se1 N3 C3 C31 31.9(8)
Se5 N4 C4 C41 129.6(7)
Se6 N4 C4 C41 -45.0(9)
Se5 N4 C4 C42 -108.3(7)
Se6 N4 C4 C42 77.1(8)
Se5 N4 C4 C43 10.1(10)
Se6 N4 C4 C43 -164.4(6)
